data_4034798
loop_
_publ_author_name
'Che, Chao'
'Qian, Zhaosheng'
'Wu, Mingchang'
'Zhao, Ying'
'Zhu, Gangguo'

_publ_section_title
;
 Intermolecular Oxidative Radical Addition to Aromatic Aldehydes: Direct
 Access to 1,4- and 1,5-Diketones via Silver-Catalyzed Ring-Opening
 Acylation of Cyclopropanols and Cyclobutanols.
;
_journal_issue 10
_journal_name_full 'The Journal of organic chemistry'
_journal_page_first 5665
_journal_page_last 5673
_journal_paper_doi 10.1021/acs.joc.8b00666
_journal_volume 83
_journal_year 2018
_chemical_formula_moiety 'C16 H13 N O2 S'
_chemical_formula_sum 'C16 H13 N O2 S'
_chemical_formula_weight 283.33
_space_group_IT_number 14
_space_group_name_Hall '-P 2yn'
_space_group_name_H-M_alt 'P 1 21/n 1'
_symmetry_cell_setting monoclinic
_symmetry_space_group_name_H-M 'P 1 21/n 1'
_atom_sites_solution_hydrogens geom
_atom_sites_solution_primary direct
_atom_sites_solution_secondary difmap
_audit_creation_method SHELXL-97
_cell_angle_alpha 90.00
_cell_angle_beta 105.827(10)
_cell_angle_gamma 90.00
_cell_formula_units_Z 4
_cell_length_a 14.755(2)
_cell_length_b 6.0419(7)
_cell_length_c 16.653(2)
_cell_measurement_reflns_used 3262
_cell_measurement_temperature 296(2)
_cell_measurement_theta_max 28.00
_cell_measurement_theta_min 2.16
_cell_volume 1428.3(3)
_computing_cell_refinement 'Siemens SMART & SAINT'
_computing_data_collection 'Siemens SMART'
_computing_data_reduction 'Siemens XPREP'
_computing_molecular_graphics 'Bruker SHELXTL'
_computing_publication_material 'Bruker SHELXTL'
_computing_structure_refinement 'Siemens SHELXTL'
_computing_structure_solution 'Siemens SHELXTL'
_diffrn_ambient_temperature 296(2)
_diffrn_measured_fraction_theta_full 0.999
_diffrn_measured_fraction_theta_max 0.990
_diffrn_measurement_device_type 'Bruker P4'
_diffrn_measurement_method '\w scans'
_diffrn_radiation_monochromator graphite
_diffrn_radiation_source 'fine-focus sealed tube'
_diffrn_radiation_type MoK\a
_diffrn_radiation_wavelength 0.71073
_diffrn_reflns_av_R_equivalents 0.0884
_diffrn_reflns_av_sigmaI/netI 0.0751
_diffrn_reflns_limit_h_max 19
_diffrn_reflns_limit_h_min -19
_diffrn_reflns_limit_k_max 7
_diffrn_reflns_limit_k_min -7
_diffrn_reflns_limit_l_max 21
_diffrn_reflns_limit_l_min -21
_diffrn_reflns_number 21063
_diffrn_reflns_theta_full 26.00
_diffrn_reflns_theta_max 28.00
_diffrn_reflns_theta_min 2.16
_diffrn_standards_decay_% none
_diffrn_standards_interval_count none
_diffrn_standards_interval_time none
_diffrn_standards_number none
_exptl_absorpt_coefficient_mu 0.226
_exptl_absorpt_correction_T_max .0000
_exptl_absorpt_correction_T_min .0000
_exptl_absorpt_correction_type empirical
_exptl_absorpt_process_details 'SADABS (Sheldrick, 1996)'
_exptl_crystal_colour colourless
_exptl_crystal_density_diffrn 1.318
_exptl_crystal_density_method 'not measured'
_exptl_crystal_description needle
_exptl_crystal_F_000 592
_exptl_crystal_size_max .16
_exptl_crystal_size_mid .04
_exptl_crystal_size_min .03
_refine_diff_density_max 0.249
_refine_diff_density_min -0.224
_refine_diff_density_rms 0.046
_refine_ls_extinction_method none
_refine_ls_goodness_of_fit_ref 1.152
_refine_ls_hydrogen_treatment mixed
_refine_ls_matrix_type full
_refine_ls_number_parameters 181
_refine_ls_number_reflns 3399
_refine_ls_number_restraints 0
_refine_ls_restrained_S_all 1.152
_refine_ls_R_factor_gt 0.0874
_refine_ls_shift/su_max 0.002
_refine_ls_shift/su_mean 0.000
_refine_ls_structure_factor_coef Fsqd
_refine_ls_weighting_details 'calc w=1/[\s^2^(Fo^2^)+(0.0000P)^2^+1.8906P] where P=(Fo^2^+2Fc^2^)/3'
_refine_ls_weighting_scheme calc
_refine_ls_wR_factor_gt 0.1472
_refine_ls_wR_factor_ref 0.1776
_reflns_number_gt 1815
_reflns_number_total 3399
_reflns_threshold_expression >2sigma(I)
_cod_data_source_file jo8b00666_si_002.cif
_cod_data_source_block xz
_cod_depositor_comments
;
The following automatic conversions were performed:

data item '_symmetry_cell_setting' value 'Monoclinic' was changed to
'monoclinic' in accordance with the
/home/data/users/saulius/crontab/automatic-downloads/current/ACS/lib/dictionaries/cif_core.dic
dictionary named 'cif_core.dic' version 2.4.2 last updated on
2011-04-26.

Automatic conversion script
Id: cif_fix_values 6909 2019-04-08 15:41:33Z antanas 
;
_cod_original_sg_symbol_H-M P2(1)/n
_cod_database_code 4034798
_refine_ls_r_factor_ref 0.1683

loop_
_symmetry_equiv_pos_as_xyz
'x, y, z'
'-x+1/2, y+1/2, -z+1/2'
'-x, -y, -z'
'x-1/2, -y-1/2, z-1/2'

loop_
_atom_site_label
_atom_site_type_symbol
_atom_site_fract_x
_atom_site_fract_y
_atom_site_fract_z
_atom_site_U_iso_or_equiv
_atom_site_adp_type
_atom_site_occupancy
_atom_site_symmetry_multiplicity
_atom_site_calc_flag
_atom_site_refinement_flags
S1 S 0.87734(10) 0.45675(18) 0.17594(7) 0.0752(4) Uani 1 1 d .
O1 O 0.8243(3) 0.4620(5) -0.30604(19) 0.0879(10) Uani 1 1 d .
O2 O 0.8882(2) 0.5830(4) 0.00844(18) 0.0738(9) Uani 1 1 d .
N1 N 0.9062(3) -0.3467(7) -0.6211(3) 0.0955(14) Uani 1 1 d .
C1 C 0.8990(3) -0.2396(8) -0.5670(3) 0.0718(13) Uani 1 1 d .
C2 C 0.8889(3) -0.1081(7) -0.4974(3) 0.0595(11) Uani 1 1 d .
C3 C 0.8492(3) 0.0991(8) -0.5104(3) 0.0664(12) Uani 1 1 d .
H3 H 0.8293 0.1568 -0.5641 0.080 Uiso 1 1 calc R
C4 C 0.8390(3) 0.2209(7) -0.4435(3) 0.0627(11) Uani 1 1 d .
H4 H 0.8115 0.3604 -0.4525 0.075 Uiso 1 1 calc R
C5 C 0.8692(3) 0.1379(6) -0.3627(2) 0.0491(9) Uani 1 1 d .
C6 C 0.9090(3) -0.0700(7) -0.3508(3) 0.0639(11) Uani 1 1 d .
H6 H 0.9288 -0.1283 -0.2971 0.077 Uiso 1 1 calc R
C7 C 0.9199(3) -0.1934(7) -0.4176(3) 0.0671(12) Uani 1 1 d .
H7 H 0.9479 -0.3324 -0.4089 0.081 Uiso 1 1 calc R
C8 C 0.8570(3) 0.2774(7) -0.2921(2) 0.0548(10) Uani 1 1 d .
C9 C 0.8831(3) 0.1837(6) -0.2057(2) 0.0561(10) Uani 1 1 d .
H9A H 0.9488 0.1392 -0.1914 0.067 Uiso 1 1 calc R
H9B H 0.8458 0.0516 -0.2054 0.067 Uiso 1 1 calc R
C10 C 0.8693(3) 0.3399(6) -0.1388(2) 0.0586(11) Uani 1 1 d .
H10A H 0.9118 0.4646 -0.1340 0.070 Uiso 1 1 calc R
H10B H 0.8053 0.3966 -0.1551 0.070 Uiso 1 1 calc R
C11 C 0.8870(3) 0.2277(6) -0.0551(2) 0.0607(11) Uani 1 1 d .
H11A H 0.9487 0.1587 -0.0417 0.073 Uiso 1 1 calc R
H11B H 0.8407 0.1115 -0.0590 0.073 Uiso 1 1 calc R
C12 C 0.8827(3) 0.3827(7) 0.0150(2) 0.0529(10) Uani 1 1 d .
C13 C 0.8741(3) 0.2850(6) 0.0933(2) 0.0510(10) Uani 1 1 d .
C14 C 0.8594(3) 0.0713(6) 0.1119(2) 0.0571(10) Uani 1 1 d .
H14 H 0.8549 -0.0459 0.0748 0.068 Uiso 1 1 calc R
C15 C 0.8517(3) 0.0481(7) 0.1943(3) 0.0716(12) Uani 1 1 d .
H15 H 0.8421 -0.0867 0.2177 0.086 Uiso 1 1 calc R
C16 C 0.8599(3) 0.2420(7) 0.2351(3) 0.0718(13) Uani 1 1 d .
H16 H 0.8564 0.2565 0.2898 0.086 Uiso 1 1 calc R

loop_
_atom_site_aniso_label
_atom_site_aniso_U_11
_atom_site_aniso_U_22
_atom_site_aniso_U_33
_atom_site_aniso_U_23
_atom_site_aniso_U_13
_atom_site_aniso_U_12
S1 0.1152(10) 0.0517(6) 0.0625(7) -0.0158(6) 0.0308(7) 0.0030(7)
O1 0.129(3) 0.073(2) 0.071(2) 0.0037(17) 0.043(2) 0.027(2)
O2 0.108(2) 0.0452(17) 0.076(2) -0.0107(14) 0.0384(18) 0.0016(16)
N1 0.107(3) 0.106(3) 0.077(3) -0.033(3) 0.031(3) -0.004(3)
C1 0.075(3) 0.079(3) 0.067(3) -0.017(3) 0.028(3) -0.012(3)
C2 0.063(3) 0.064(3) 0.056(3) -0.014(2) 0.025(2) -0.013(2)
C3 0.068(3) 0.079(3) 0.052(3) -0.003(2) 0.016(2) 0.002(2)
C4 0.060(3) 0.066(3) 0.063(3) 0.003(2) 0.019(2) 0.009(2)
C5 0.051(2) 0.049(2) 0.050(2) -0.0036(18) 0.0193(19) -0.0032(18)
C6 0.082(3) 0.058(3) 0.057(3) 0.001(2) 0.028(2) 0.005(2)
C7 0.085(3) 0.058(3) 0.067(3) -0.006(2) 0.035(3) 0.005(2)
C8 0.062(3) 0.050(2) 0.057(3) -0.006(2) 0.025(2) 0.003(2)
C9 0.064(3) 0.050(2) 0.059(3) -0.0029(19) 0.026(2) 0.002(2)
C10 0.070(3) 0.058(2) 0.052(2) -0.002(2) 0.024(2) 0.007(2)
C11 0.084(3) 0.050(2) 0.057(3) -0.006(2) 0.035(2) -0.002(2)
C12 0.055(2) 0.049(2) 0.056(3) -0.0099(19) 0.016(2) -0.0004(19)
C13 0.062(3) 0.043(2) 0.050(2) -0.0153(18) 0.0186(19) 0.0050(18)
C14 0.075(3) 0.045(2) 0.052(2) -0.0150(19) 0.019(2) 0.003(2)
C15 0.098(4) 0.052(3) 0.069(3) -0.002(2) 0.028(3) 0.001(2)
C16 0.096(4) 0.070(3) 0.054(3) -0.003(2) 0.027(2) 0.011(3)

loop_
_atom_type_symbol
_atom_type_description
_atom_type_scat_dispersion_real
_atom_type_scat_dispersion_imag
_atom_type_scat_source
C C 0.0033 0.0016 'International Tables Vol C Tables 4.2.6.8 and 6.1.1.4'
H H 0.0000 0.0000 'International Tables Vol C Tables 4.2.6.8 and 6.1.1.4'
N N 0.0061 0.0033 'International Tables Vol C Tables 4.2.6.8 and 6.1.1.4'
O O 0.0106 0.0060 'International Tables Vol C Tables 4.2.6.8 and 6.1.1.4'
S S 0.1246 0.1234 'International Tables Vol C Tables 4.2.6.8 and 6.1.1.4'

loop_
_geom_angle_atom_site_label_1
_geom_angle_atom_site_label_2
_geom_angle_atom_site_label_3
_geom_angle
C16 S1 C13 91.6(2)
N1 C1 C2 178.7(5)
C3 C2 C7 120.4(4)
C3 C2 C1 120.5(4)
C7 C2 C1 119.1(4)
C2 C3 C4 119.7(4)
C2 C3 H3 120.1
C4 C3 H3 120.1
C3 C4 C5 120.8(4)
C3 C4 H4 119.6
C5 C4 H4 119.6
C6 C5 C4 118.7(4)
C6 C5 C8 122.5(4)
C4 C5 C8 118.8(4)
C5 C6 C7 120.8(4)
C5 C6 H6 119.6
C7 C6 H6 119.6
C2 C7 C6 119.5(4)
C2 C7 H7 120.3
C6 C7 H7 120.3
O1 C8 C9 121.1(4)
O1 C8 C5 119.7(4)
C9 C8 C5 119.2(3)
C8 C9 C10 114.9(3)
C8 C9 H9A 108.6
C10 C9 H9A 108.6
C8 C9 H9B 108.6
C10 C9 H9B 108.6
H9A C9 H9B 107.5
C11 C10 C9 112.0(3)
C11 C10 H10A 109.2
C9 C10 H10A 109.2
C11 C10 H10B 109.2
C9 C10 H10B 109.2
H10A C10 H10B 107.9
C10 C11 C12 113.7(3)
C10 C11 H11A 108.8
C12 C11 H11A 108.8
C10 C11 H11B 108.8
C12 C11 H11B 108.8
H11A C11 H11B 107.7
O2 C12 C13 120.2(3)
O2 C12 C11 121.8(4)
C13 C12 C11 118.0(3)
C14 C13 C12 130.0(3)
C14 C13 S1 111.3(3)
C12 C13 S1 118.6(3)
C13 C14 C15 112.0(3)
C13 C14 H14 124.0
C15 C14 H14 124.0
C16 C15 C14 112.6(4)
C16 C15 H15 123.7
C14 C15 H15 123.7
C15 C16 S1 112.4(3)
C15 C16 H16 123.8
S1 C16 H16 123.8

loop_
_geom_bond_atom_site_label_1
_geom_bond_atom_site_label_2
_geom_bond_distance
S1 C16 1.691(4)
S1 C13 1.714(3)
O1 C8 1.212(4)
O2 C12 1.220(4)
N1 C1 1.138(5)
C1 C2 1.445(6)
C2 C3 1.374(6)
C2 C7 1.381(5)
C3 C4 1.377(5)
C3 H3 0.9300
C4 C5 1.390(5)
C4 H4 0.9300
C5 C6 1.378(5)
C5 C8 1.497(5)
C6 C7 1.385(5)
C6 H6 0.9300
C7 H7 0.9300
C8 C9 1.496(5)
C9 C10 1.517(5)
C9 H9A 0.9700
C9 H9B 0.9700
C10 C11 1.507(5)
C10 H10A 0.9700
C10 H10B 0.9700
C11 C12 1.512(5)
C11 H11A 0.9700
C11 H11B 0.9700
C12 C13 1.468(5)
C13 C14 1.359(5)
C14 C15 1.415(5)
C14 H14 0.9300
C15 C16 1.343(6)
C15 H15 0.9300
C16 H16 0.9300

loop_
_geom_torsion_atom_site_label_1
_geom_torsion_atom_site_label_2
_geom_torsion_atom_site_label_3
_geom_torsion_atom_site_label_4
_geom_torsion
N1 C1 C2 C3 -134(25)
N1 C1 C2 C7 46(25)
C7 C2 C3 C4 -1.0(6)
C1 C2 C3 C4 179.1(4)
C2 C3 C4 C5 0.7(6)
C3 C4 C5 C6 -0.6(6)
C3 C4 C5 C8 179.6(4)
C4 C5 C6 C7 0.8(6)
C8 C5 C6 C7 -179.4(4)
C3 C2 C7 C6 1.3(6)
C1 C2 C7 C6 -178.8(4)
C5 C6 C7 C2 -1.2(6)
C6 C5 C8 O1 177.6(4)
C4 C5 C8 O1 -2.6(6)
C6 C5 C8 C9 -4.0(6)
C4 C5 C8 C9 175.8(4)
O1 C8 C9 C10 -2.5(6)
C5 C8 C9 C10 179.2(3)
C8 C9 C10 C11 174.0(3)
C9 C10 C11 C12 174.7(3)
C10 C11 C12 O2 -17.3(6)
C10 C11 C12 C13 164.2(4)
O2 C12 C13 C14 173.9(4)
C11 C12 C13 C14 -7.6(6)
O2 C12 C13 S1 -2.9(5)
C11 C12 C13 S1 175.6(3)
C16 S1 C13 C14 0.4(3)
C16 S1 C13 C12 177.8(3)
C12 C13 C14 C15 -177.6(4)
S1 C13 C14 C15 -0.6(5)
C13 C14 C15 C16 0.5(6)
C14 C15 C16 S1 -0.2(5)
C13 S1 C16 C15 -0.1(4)
